data_4129872
loop_
_publ_author_name
'Shimizu, Daiki'
'Oh, Juwon'
'Furukawa, Ko'
'Kim, Dongho'
'Osuka, Atsuhiro'

_publ_section_title
;
 Triarylporphyrin meso-Oxy Radicals: Remarkable Chemical Stabilities and
 Oxidation to Oxophlorin \p-Cations.
;
_journal_issue 49
_journal_name_full 'Journal of the American Chemical Society'
_journal_page_first 15584
_journal_page_last 15594
_journal_paper_doi 10.1021/jacs.5b11223
_journal_volume 137
_journal_year 2015
_chemical_formula_moiety 'C62 H73 N4O, C H2 Cl2'
_chemical_formula_sum 'C62 H73 Cl2 N4 O'
_chemical_formula_weight 975.17
_space_group_IT_number 2
_space_group_name_Hall '-P 1'
_space_group_name_H-M_alt 'P -1'
_symmetry_cell_setting triclinic
_symmetry_Int_Tables_number 2
_symmetry_space_group_name_Hall '-P 1'
_symmetry_space_group_name_H-M 'P -1'
_atom_sites_solution_hydrogens geom
_atom_sites_solution_primary direct
_atom_sites_solution_secondary difmap
_audit_creation_method SHELXL-97
_cell_angle_alpha 104.962(7)
_cell_angle_beta 91.926(9)
_cell_angle_gamma 95.774(5)
_cell_formula_units_Z 2
_cell_length_a 11.665(2)
_cell_length_b 15.633(3)
_cell_length_c 15.927(4)
_cell_measurement_reflns_used 2499
_cell_measurement_temperature 93(2)
_cell_measurement_theta_max 68.2
_cell_measurement_theta_min 25.4
_cell_volume 2786.4(10)
_computing_structure_refinement 'SHELXL-97 (Sheldrick, 1997)'
_computing_structure_solution 'SHELXS-97 (Sheldrick, 1990)'
_diffrn_ambient_temperature 93(2)
_diffrn_detector_area_resol_mean 5.8140
_diffrn_measured_fraction_theta_full 0.970
_diffrn_measured_fraction_theta_max 0.970
_diffrn_measurement_device_type 'Rigaku XtaLAB P200'
_diffrn_measurement_method \w
_diffrn_radiation_monochromator graphite
_diffrn_radiation_source 'fine-focus sealed tube'
_diffrn_radiation_type CuK\a
_diffrn_radiation_wavelength 1.54187
_diffrn_reflns_av_R_equivalents 0.0484
_diffrn_reflns_av_sigmaI/netI 0.0386
_diffrn_reflns_limit_h_max 13
_diffrn_reflns_limit_h_min -13
_diffrn_reflns_limit_k_max 18
_diffrn_reflns_limit_k_min -18
_diffrn_reflns_limit_l_max 16
_diffrn_reflns_limit_l_min -19
_diffrn_reflns_number 35656
_diffrn_reflns_theta_full 67.50
_diffrn_reflns_theta_max 67.50
_diffrn_reflns_theta_min 6.66
_exptl_absorpt_coefficient_mu 1.377
_exptl_absorpt_correction_T_max 0.9640
_exptl_absorpt_correction_T_min 0.915
_exptl_absorpt_correction_type multi-scan
_exptl_absorpt_process_details 'REQAB (Rigaku, 1998)'
_exptl_crystal_colour Brown
_exptl_crystal_density_diffrn 1.162
_exptl_crystal_density_method 'not measured'
_exptl_crystal_description Prism
_exptl_crystal_F_000 1046
_exptl_crystal_size_max 0.20
_exptl_crystal_size_mid 0.08
_exptl_crystal_size_min 0.04
_refine_diff_density_max 1.547
_refine_diff_density_min -1.469
_refine_diff_density_rms 0.106
_refine_ls_extinction_method none
_refine_ls_goodness_of_fit_ref 1.010
_refine_ls_hydrogen_treatment constr
_refine_ls_matrix_type full
_refine_ls_number_parameters 650
_refine_ls_number_reflns 9729
_refine_ls_number_restraints 20
_refine_ls_restrained_S_all 1.025
_refine_ls_R_factor_all 0.1038
_refine_ls_R_factor_gt 0.0906
_refine_ls_shift/su_max 0.000
_refine_ls_shift/su_mean 0.000
_refine_ls_structure_factor_coef Fsqd
_refine_ls_weighting_details 'calc w=1/[\s^2^(Fo^2^)+(0.1894P)^2^+3.8841P] where P=(Fo^2^+2Fc^2^)/3'
_refine_ls_weighting_scheme calc
_refine_ls_wR_factor_gt 0.2630
_refine_ls_wR_factor_ref 0.2763
_reflns_number_gt 7752
_reflns_number_total 9729
_reflns_threshold_expression >2sigma(I)
_cod_data_source_file ja5b11223_si_004.cif
_cod_data_source_block 50417ds
_cod_original_cell_volume 2786.3(10)
_cod_database_code 4129872

loop_
_symmetry_equiv_pos_as_xyz
'x, y, z'
'-x, -y, -z'

loop_
_atom_site_label
_atom_site_type_symbol
_atom_site_fract_x
_atom_site_fract_y
_atom_site_fract_z
_atom_site_U_iso_or_equiv
_atom_site_adp_type
_atom_site_occupancy
_atom_site_symmetry_multiplicity
_atom_site_calc_flag
_atom_site_refinement_flags
N1 N 0.1953(2) -0.00399(16) 0.37655(16) 0.0188(5) Uani 1 1 d .
N2 N 0.1138(2) 0.00849(16) 0.62818(16) 0.0189(5) Uani 1 1 d .
N3 N 0.2008(2) -0.12489(16) 0.49450(16) 0.0187(5) Uani 1 1 d .
H65 H 0.1750 -0.0730 0.4992 0.022 Uiso 1 1 calc R
O1 O -0.0048(2) 0.21239(15) 0.71884(15) 0.0277(5) Uani 1 1 d .
N4 N 0.1103(2) 0.13043(16) 0.51019(16) 0.0186(5) Uani 1 1 d .
H66 H 0.1296 0.0763 0.5045 0.022 Uiso 1 1 calc R
C6 C 0.1231(3) 0.17826(19) 0.4492(2) 0.0193(6) Uani 1 1 d .
C7 C 0.0459(3) 0.2634(2) 0.5653(2) 0.0222(7) Uani 1 1 d .
H1 H 0.0148 0.3112 0.6040 0.027 Uiso 1 1 calc R
C8 C 0.0526(3) 0.0602(2) 0.7660(2) 0.0223(7) Uani 1 1 d .
H2 H 0.0208 0.0980 0.8140 0.027 Uiso 1 1 calc R
C9 C 0.0629(3) 0.1801(2) 0.5807(2) 0.0201(6) Uani 1 1 d .
C10 C 0.0827(3) 0.2620(2) 0.4841(2) 0.0230(7) Uani 1 1 d .
H3 H 0.0814 0.3088 0.4563 0.028 Uiso 1 1 calc R
C11 C 0.1992(3) 0.0612(2) 0.3329(2) 0.0207(6) Uani 1 1 d .
C12 C 0.2616(3) -0.1536(2) 0.3426(2) 0.0195(6) Uani 1 1 d .
C13 C 0.2434(3) -0.1758(2) 0.4211(2) 0.0200(6) Uani 1 1 d .
C14 C 0.4084(3) -0.3420(2) 0.1453(2) 0.0198(6) Uani 1 1 d .
H4 H 0.4410 -0.3838 0.1008 0.024 Uiso 1 1 calc R
C15 C 0.2049(3) -0.1678(2) 0.5588(2) 0.0202(6) Uani 1 1 d .
C16 C 0.1313(3) -0.0518(2) 0.6767(2) 0.0190(6) Uani 1 1 d .
C17 C 0.3131(3) -0.22049(19) 0.2741(2) 0.0193(6) Uani 1 1 d .
C18 C 0.0668(3) 0.0747(2) 0.6810(2) 0.0202(6) Uani 1 1 d .
C19 C 0.0935(3) -0.0178(2) 0.7634(2) 0.0219(7) Uani 1 1 d .
H5 H 0.0969 -0.0454 0.8099 0.026 Uiso 1 1 calc R
C20 C 0.2735(3) -0.2554(2) 0.4401(2) 0.0231(7) Uani 1 1 d .
H6 H 0.3035 -0.3035 0.4009 0.028 Uiso 1 1 calc R
C21 C 0.2459(3) 0.3190(2) 0.2024(2) 0.0237(7) Uani 1 1 d .
H7 H 0.2673 0.3553 0.1647 0.028 Uiso 1 1 calc R
C22 C 0.0382(3) 0.1576(2) 0.6620(2) 0.0206(6) Uani 1 1 d .
C23 C 0.1802(3) -0.3347(2) 0.7348(2) 0.0210(6) Uani 1 1 d .
C24 C 0.2729(3) -0.0530(2) 0.2433(2) 0.0242(7) Uani 1 1 d .
H8 H 0.3047 -0.0911 0.1955 0.029 Uiso 1 1 calc R
C25 C 0.1669(3) 0.1472(2) 0.3664(2) 0.0208(6) Uani 1 1 d .
C26 C 0.2886(3) -0.34240(19) 0.14457(19) 0.0190(6) Uani 1 1 d .
C27 C 0.2806(3) -0.1580(2) 0.7748(2) 0.0220(7) Uani 1 1 d .
H9 H 0.3138 -0.0977 0.7886 0.026 Uiso 1 1 calc R
C28 C 0.1675(3) 0.2421(2) 0.1705(2) 0.0211(6) Uani 1 1 d .
C29 C 0.2408(3) -0.0739(2) 0.3236(2) 0.0197(6) Uani 1 1 d .
C30 C 0.1460(3) -0.2770(2) 0.6883(2) 0.0198(6) Uani 1 1 d .
H10 H 0.0864 -0.2977 0.6433 0.024 Uiso 1 1 calc R
C31 C 0.4819(3) -0.2816(2) 0.2101(2) 0.0212(6) Uani 1 1 d .
C32 C 0.2657(3) -0.3020(2) 0.8025(2) 0.0220(7) Uani 1 1 d .
H11 H 0.2899 -0.3410 0.8347 0.026 Uiso 1 1 calc R
C33 C 0.2424(3) -0.2803(2) 0.2096(2) 0.0204(6) Uani 1 1 d .
H12 H 0.1611 -0.2791 0.2097 0.024 Uiso 1 1 calc R
C34 C 0.2511(3) -0.2497(2) 0.5249(2) 0.0246(7) Uani 1 1 d .
H13 H 0.2640 -0.2927 0.5558 0.030 Uiso 1 1 calc R
C35 C 0.1166(3) 0.2116(2) 0.0758(2) 0.0241(7) Uani 1 1 d .
C36 C 0.2634(3) 0.2884(2) 0.3419(2) 0.0228(7) Uani 1 1 d .
H14 H 0.2955 0.3037 0.4001 0.027 Uiso 1 1 calc R
C37 C 0.1744(3) -0.1331(2) 0.6454(2) 0.0199(6) Uani 1 1 d .
C38 C 0.2489(3) 0.0307(2) 0.2498(2) 0.0244(7) Uani 1 1 d .
H15 H 0.2620 0.0635 0.2078 0.029 Uiso 1 1 calc R
C39 C 0.2933(3) 0.3435(2) 0.2882(2) 0.0237(7) Uani 1 1 d .
C40 C 0.1383(3) 0.1900(2) 0.2265(2) 0.0214(6) Uani 1 1 d .
H16 H 0.0837 0.1386 0.2066 0.026 Uiso 1 1 calc R
C41 C 0.3165(3) -0.2136(2) 0.8239(2) 0.0234(7) Uani 1 1 d .
C42 C 0.4325(3) -0.2212(2) 0.2745(2) 0.0223(7) Uani 1 1 d .
H17 H 0.4805 -0.1798 0.3193 0.027 Uiso 1 1 calc R
C43 C 0.1266(3) -0.4325(2) 0.7070(2) 0.0229(7) Uani 1 1 d .
C44 C 0.2060(3) -0.4064(2) 0.0745(2) 0.0232(7) Uani 1 1 d .
C45 C 0.6138(3) -0.2786(2) 0.2110(2) 0.0290(8) Uani 1 1 d .
C46 C 0.1973(3) -0.1889(2) 0.7061(2) 0.0209(6) Uani 1 1 d .
C47 C -0.0157(3) 0.2013(3) 0.0748(2) 0.0329(8) Uani 1 1 d .
H18 H -0.0480 0.1811 0.0144 0.049 Uiso 1 1 calc R
H19 H -0.0419 0.2588 0.1030 0.049 Uiso 1 1 calc R
H20 H -0.0416 0.1574 0.1063 0.049 Uiso 1 1 calc R
C48 C 0.1871(3) 0.2110(2) 0.3116(2) 0.0218(7) Uani 1 1 d .
C49 C 0.3788(3) 0.4277(2) 0.3248(2) 0.0303(8) Uani 1 1 d .
C50 C -0.0044(3) -0.4369(2) 0.7149(3) 0.0342(8) Uani 1 1 d .
H21 H -0.0389 -0.4991 0.6952 0.051 Uiso 1 1 calc R
H22 H -0.0373 -0.4022 0.6787 0.051 Uiso 1 1 calc R
H23 H -0.0208 -0.4122 0.7758 0.051 Uiso 1 1 calc R
C51 C 0.1427(3) -0.3517(2) 0.0233(2) 0.0305(8) Uani 1 1 d .
H24 H 0.1991 -0.3196 -0.0051 0.046 Uiso 1 1 calc R
H25 H 0.1010 -0.3088 0.0635 0.046 Uiso 1 1 calc R
H26 H 0.0878 -0.3919 -0.0209 0.046 Uiso 1 1 calc R
C52 C 0.2673(3) -0.4743(2) 0.0104(2) 0.0296(7) Uani 1 1 d .
H27 H 0.3207 -0.4433 -0.0210 0.044 Uiso 1 1 calc R
H28 H 0.2101 -0.5154 -0.0311 0.044 Uiso 1 1 calc R
H29 H 0.3104 -0.5079 0.0423 0.044 Uiso 1 1 calc R
C53 C 0.1557(4) 0.1205(3) 0.0313(3) 0.0402(9) Uani 1 1 d .
H30 H 0.1216 0.1001 -0.0285 0.060 Uiso 1 1 calc R
H31 H 0.1304 0.0773 0.0637 0.060 Uiso 1 1 calc R
H32 H 0.2401 0.1263 0.0305 0.060 Uiso 1 1 calc R
C54 C 0.1548(3) 0.2773(3) 0.0229(2) 0.0322(8) Uani 1 1 d .
H33 H 0.2393 0.2846 0.0229 0.048 Uiso 1 1 calc R
H34 H 0.1278 0.3351 0.0491 0.048 Uiso 1 1 calc R
H35 H 0.1218 0.2544 -0.0371 0.048 Uiso 1 1 calc R
C55 C 0.6623(3) -0.2851(3) 0.2998(3) 0.0416(10) Uani 1 1 d .
H67 H 0.6260 -0.3395 0.3122 0.062 Uiso 1 1 calc R
H68 H 0.6457 -0.2331 0.3453 0.062 Uiso 1 1 calc R
H69 H 0.7459 -0.2869 0.2986 0.062 Uiso 1 1 calc R
C56 C 0.6528(3) -0.3552(3) 0.1411(3) 0.0355(9) Uani 1 1 d .
H70 H 0.6213 -0.4121 0.1508 0.053 Uiso 1 1 calc R
H71 H 0.7373 -0.3509 0.1442 0.053 Uiso 1 1 calc R
H72 H 0.6248 -0.3516 0.0835 0.053 Uiso 1 1 calc R
C57 C 0.4106(3) -0.1767(2) 0.8978(2) 0.0294(8) Uani 1 1 d .
C58 C 0.1508(3) -0.4724(2) 0.6114(2) 0.0331(8) Uani 1 1 d .
H36 H 0.1169 -0.5347 0.5928 0.050 Uiso 1 1 calc R
H37 H 0.2344 -0.4692 0.6056 0.050 Uiso 1 1 calc R
H38 H 0.1166 -0.4386 0.5750 0.050 Uiso 1 1 calc R
C59 C 0.3297(4) 0.4871(3) 0.4045(3) 0.0419(9) Uani 1 1 d .
H39 H 0.3849 0.5399 0.4293 0.063 Uiso 1 1 calc R
H40 H 0.3159 0.4537 0.4482 0.063 Uiso 1 1 calc R
H41 H 0.2568 0.5056 0.3869 0.063 Uiso 1 1 calc R
C60 C 0.1162(3) -0.4566(2) 0.1178(2) 0.0334(8) Uani 1 1 d .
H42 H 0.0637 -0.4982 0.0728 0.050 Uiso 1 1 calc R
H43 H 0.0720 -0.4139 0.1558 0.050 Uiso 1 1 calc R
H44 H 0.1555 -0.4898 0.1523 0.050 Uiso 1 1 calc R
C61 C 0.1758(4) -0.4885(2) 0.7623(2) 0.0353(8) Uani 1 1 d .
H45 H 0.1589 -0.4647 0.8232 0.053 Uiso 1 1 calc R
H46 H 0.2596 -0.4863 0.7577 0.053 Uiso 1 1 calc R
H47 H 0.1405 -0.5504 0.7413 0.053 Uiso 1 1 calc R
C62 C 0.4938(3) 0.4010(3) 0.3529(3) 0.0441(10) Uani 1 1 d .
H48 H 0.5253 0.3620 0.3026 0.066 Uiso 1 1 calc R
H49 H 0.4814 0.3694 0.3981 0.066 Uiso 1 1 calc R
H50 H 0.5484 0.4546 0.3761 0.066 Uiso 1 1 calc R
C63 C 0.4534(3) -0.2485(3) 0.9363(3) 0.0405(9) Uani 1 1 d .
H51 H 0.5157 -0.2215 0.9810 0.061 Uiso 1 1 calc R
H52 H 0.4823 -0.2942 0.8901 0.061 Uiso 1 1 calc R
H53 H 0.3896 -0.2758 0.9626 0.061 Uiso 1 1 calc R
C64 C 0.6637(3) -0.1902(3) 0.1943(3) 0.0416(10) Uani 1 1 d .
H73 H 0.7477 -0.1887 0.1917 0.062 Uiso 1 1 calc R
H74 H 0.6453 -0.1404 0.2416 0.062 Uiso 1 1 calc R
H75 H 0.6300 -0.1850 0.1388 0.062 Uiso 1 1 calc R
C65 C 0.3619(4) -0.1073(3) 0.9698(3) 0.0458(10) Uani 1 1 d .
H54 H 0.3376 -0.0595 0.9461 0.069 Uiso 1 1 calc R
H55 H 0.4215 -0.0822 1.0170 0.069 Uiso 1 1 calc R
H56 H 0.2954 -0.1356 0.9924 0.069 Uiso 1 1 calc R
C66 C 0.5155(3) -0.1326(3) 0.8624(3) 0.0405(9) Uani 1 1 d .
H57 H 0.4915 -0.0853 0.8380 0.061 Uiso 1 1 calc R
H58 H 0.5470 -0.1774 0.8168 0.061 Uiso 1 1 calc R
H59 H 0.5747 -0.1071 0.9098 0.061 Uiso 1 1 calc R
C67 C 0.4009(5) 0.4819(3) 0.2588(3) 0.0556(13) Uani 1 1 d .
H60 H 0.4561 0.5344 0.2850 0.083 Uiso 1 1 calc R
H61 H 0.3282 0.5010 0.2417 0.083 Uiso 1 1 calc R
H62 H 0.4328 0.4452 0.2074 0.083 Uiso 1 1 calc R
C1 C 0.4918(9) 0.1319(6) 0.3796(6) 0.156(4) Uani 1 1 d DU
H76 H 0.5545 0.1771 0.3733 0.187 Uiso 1 1 calc R
H77 H 0.4288 0.1288 0.3353 0.187 Uiso 1 1 calc R
Cl1 Cl 0.54600(18) 0.02432(15) 0.36067(18) 0.1199(8) Uani 1 1 d DU
Cl2 Cl 0.44093(19) 0.1638(2) 0.48167(16) 0.1457(11) Uani 1 1 d DU

loop_
_atom_site_aniso_label
_atom_site_aniso_U_11
_atom_site_aniso_U_22
_atom_site_aniso_U_33
_atom_site_aniso_U_23
_atom_site_aniso_U_13
_atom_site_aniso_U_12
N1 0.0204(12) 0.0181(12) 0.0167(13) 0.0016(10) 0.0040(10) 0.0043(9)
N2 0.0191(12) 0.0188(12) 0.0170(13) 0.0014(10) 0.0033(10) 0.0016(9)
N3 0.0207(12) 0.0180(12) 0.0163(13) 0.0010(10) 0.0063(10) 0.0035(9)
O1 0.0310(12) 0.0255(11) 0.0254(13) 0.0006(9) 0.0130(10) 0.0088(9)
N4 0.0210(12) 0.0167(12) 0.0173(13) 0.0019(10) 0.0056(10) 0.0039(9)
C6 0.0203(14) 0.0192(14) 0.0167(15) 0.0018(12) 0.0013(12) 0.0023(11)
C7 0.0224(15) 0.0206(15) 0.0201(16) -0.0016(12) 0.0020(12) 0.0043(12)
C8 0.0209(15) 0.0234(15) 0.0196(16) 0.0004(12) 0.0092(12) 0.0002(12)
C9 0.0176(14) 0.0191(14) 0.0210(16) 0.0007(12) 0.0009(12) 0.0014(11)
C10 0.0247(16) 0.0212(15) 0.0224(17) 0.0040(13) 0.0010(13) 0.0042(12)
C11 0.0211(15) 0.0242(15) 0.0162(15) 0.0036(12) 0.0028(12) 0.0042(12)
C12 0.0186(14) 0.0214(15) 0.0177(16) 0.0026(12) 0.0051(12) 0.0030(11)
C13 0.0197(14) 0.0204(14) 0.0188(16) 0.0029(12) 0.0048(12) 0.0018(11)
C14 0.0228(15) 0.0199(14) 0.0178(15) 0.0050(12) 0.0084(12) 0.0048(11)
C15 0.0218(15) 0.0203(14) 0.0180(16) 0.0035(12) 0.0051(12) 0.0025(11)
C16 0.0202(14) 0.0211(14) 0.0143(15) 0.0033(11) 0.0042(11) -0.0017(11)
C17 0.0237(15) 0.0190(14) 0.0171(15) 0.0062(12) 0.0069(12) 0.0054(11)
C18 0.0186(14) 0.0209(14) 0.0184(16) 0.0013(12) 0.0043(12) -0.0010(11)
C19 0.0248(15) 0.0226(15) 0.0168(16) 0.0029(12) 0.0081(12) -0.0004(12)
C20 0.0289(16) 0.0186(14) 0.0214(16) 0.0014(12) 0.0100(13) 0.0087(12)
C21 0.0265(16) 0.0227(15) 0.0237(17) 0.0089(13) 0.0054(13) 0.0033(12)
C22 0.0169(14) 0.0215(15) 0.0198(16) -0.0013(12) 0.0055(12) 0.0013(11)
C23 0.0232(15) 0.0219(15) 0.0180(16) 0.0037(12) 0.0086(12) 0.0044(12)
C24 0.0283(16) 0.0272(16) 0.0173(16) 0.0040(13) 0.0087(13) 0.0071(13)
C25 0.0214(15) 0.0226(15) 0.0183(16) 0.0045(12) 0.0027(12) 0.0041(12)
C26 0.0228(15) 0.0184(14) 0.0159(15) 0.0045(12) 0.0037(12) 0.0022(11)
C27 0.0235(15) 0.0210(15) 0.0205(16) 0.0034(12) 0.0081(12) 0.0009(12)
C28 0.0214(15) 0.0213(15) 0.0208(16) 0.0036(12) 0.0053(12) 0.0071(12)
C29 0.0202(14) 0.0217(15) 0.0168(15) 0.0038(12) 0.0041(12) 0.0029(11)
C30 0.0218(15) 0.0219(15) 0.0142(15) 0.0012(12) 0.0056(12) 0.0028(11)
C31 0.0202(15) 0.0232(15) 0.0201(16) 0.0042(12) 0.0054(12) 0.0040(12)
C32 0.0250(15) 0.0236(15) 0.0185(16) 0.0058(12) 0.0073(12) 0.0051(12)
C33 0.0184(14) 0.0230(15) 0.0210(16) 0.0064(12) 0.0070(12) 0.0051(11)
C34 0.0302(17) 0.0234(15) 0.0234(17) 0.0091(13) 0.0083(13) 0.0079(13)
C35 0.0275(16) 0.0258(16) 0.0196(16) 0.0064(13) 0.0031(13) 0.0049(13)
C36 0.0259(16) 0.0246(15) 0.0174(16) 0.0035(12) 0.0034(12) 0.0055(12)
C37 0.0206(15) 0.0211(15) 0.0172(16) 0.0035(12) 0.0059(12) 0.0020(11)
C38 0.0297(17) 0.0298(16) 0.0169(16) 0.0090(13) 0.0104(13) 0.0088(13)
C39 0.0247(16) 0.0217(15) 0.0244(17) 0.0042(13) 0.0042(13) 0.0042(12)
C40 0.0223(15) 0.0199(14) 0.0223(16) 0.0048(12) 0.0037(12) 0.0048(11)
C41 0.0251(16) 0.0275(16) 0.0177(16) 0.0054(13) 0.0060(13) 0.0030(12)
C42 0.0240(16) 0.0221(15) 0.0186(16) 0.0014(12) 0.0041(12) 0.0016(12)
C43 0.0264(16) 0.0197(15) 0.0214(17) 0.0025(12) 0.0064(13) 0.0022(12)
C44 0.0230(15) 0.0236(15) 0.0207(16) 0.0022(13) 0.0031(12) 0.0007(12)
C45 0.0181(16) 0.0358(18) 0.0286(19) -0.0004(14) 0.0061(13) 0.0044(13)
C46 0.0226(15) 0.0233(15) 0.0174(16) 0.0046(12) 0.0089(12) 0.0052(12)
C47 0.0297(18) 0.046(2) 0.0268(19) 0.0167(16) 0.0003(14) 0.0015(15)
C48 0.0239(15) 0.0208(15) 0.0206(16) 0.0034(12) 0.0041(12) 0.0073(12)
C49 0.0328(18) 0.0272(17) 0.0278(19) 0.0051(14) 0.0011(15) -0.0048(14)
C50 0.0285(18) 0.0273(17) 0.048(2) 0.0106(16) 0.0135(16) 0.0014(14)
C51 0.0271(17) 0.0332(18) 0.0285(19) 0.0038(14) -0.0030(14) 0.0032(14)
C52 0.0313(17) 0.0272(17) 0.0243(18) -0.0040(14) 0.0027(14) 0.0028(13)
C53 0.053(2) 0.038(2) 0.0261(19) -0.0013(16) -0.0045(17) 0.0194(17)
C54 0.0357(19) 0.041(2) 0.0207(18) 0.0112(15) 0.0035(14) -0.0003(15)
C55 0.0242(18) 0.060(3) 0.036(2) 0.0012(18) 0.0002(15) 0.0101(17)
C56 0.0213(16) 0.041(2) 0.038(2) -0.0032(16) 0.0103(15) 0.0084(14)
C57 0.0266(17) 0.0321(17) 0.0271(18) 0.0066(14) -0.0033(14) -0.0033(13)
C58 0.043(2) 0.0261(17) 0.0264(19) 0.0015(14) 0.0107(15) -0.0006(15)
C59 0.043(2) 0.0285(18) 0.046(2) -0.0025(17) 0.0040(18) -0.0011(16)
C60 0.0327(18) 0.0308(18) 0.032(2) 0.0041(15) 0.0056(15) -0.0081(14)
C61 0.050(2) 0.0235(17) 0.033(2) 0.0085(15) -0.0025(17) 0.0021(15)
C62 0.030(2) 0.046(2) 0.049(3) 0.0036(19) -0.0005(17) -0.0036(16)
C63 0.037(2) 0.047(2) 0.038(2) 0.0178(18) -0.0106(17) -0.0034(17)
C64 0.0265(18) 0.042(2) 0.050(2) 0.0022(18) 0.0140(17) -0.0034(15)
C65 0.045(2) 0.053(2) 0.029(2) -0.0046(18) -0.0052(17) 0.0038(19)
C66 0.0294(19) 0.046(2) 0.047(2) 0.0190(19) -0.0066(17) -0.0066(16)
C67 0.072(3) 0.046(2) 0.044(3) 0.018(2) -0.007(2) -0.029(2)
C1 0.107(6) 0.189(8) 0.151(7) 0.022(7) -0.015(6) -0.013(6)
Cl1 0.0841(12) 0.1093(15) 0.149(2) 0.0147(14) 0.0061(12) -0.0208(11)
Cl2 0.0773(12) 0.244(3) 0.0952(15) 0.0151(17) -0.0096(11) 0.0038(16)

loop_
_atom_type_symbol
_atom_type_description
_atom_type_scat_dispersion_real
_atom_type_scat_dispersion_imag
_atom_type_scat_source
C C 0.0181 0.0091 'International Tables Vol C Tables 4.2.6.8 and 6.1.1.4'
H H 0.0000 0.0000 'International Tables Vol C Tables 4.2.6.8 and 6.1.1.4'
N N 0.0311 0.0180 'International Tables Vol C Tables 4.2.6.8 and 6.1.1.4'
O O 0.0492 0.0322 'International Tables Vol C Tables 4.2.6.8 and 6.1.1.4'
Cl Cl 0.3639 0.7018 'International Tables Vol C Tables 4.2.6.8 and 6.1.1.4'

loop_
_geom_angle_atom_site_label_1
_geom_angle_atom_site_label_2
_geom_angle_atom_site_label_3
_geom_angle
C29 N1 C11 105.9(2)
C18 N2 C16 105.8(3)
C15 N3 C13 109.0(2)
C15 N3 H65 125.5
C13 N3 H65 125.5
C9 N4 C6 109.0(2)
C9 N4 H66 125.5
C6 N4 H66 125.5
N4 C6 C25 125.2(3)
N4 C6 C10 107.6(3)
C25 C6 C10 127.3(3)
C10 C7 C9 107.2(3)
C10 C7 H1 126.4
C9 C7 H1 126.4
C19 C8 C18 106.1(3)
C19 C8 H2 127.0
C18 C8 H2 127.0
N4 C9 C7 108.5(3)
N4 C9 C22 128.0(3)
C7 C9 C22 123.4(3)
C7 C10 C6 107.8(3)
C7 C10 H3 126.1
C6 C10 H3 126.1
N1 C11 C25 125.0(3)
N1 C11 C38 110.0(3)
C25 C11 C38 124.9(3)
C13 C12 C29 126.5(3)
C13 C12 C17 116.3(3)
C29 C12 C17 117.2(3)
N3 C13 C12 127.4(3)
N3 C13 C20 107.8(3)
C12 C13 C20 124.7(3)
C26 C14 C31 121.7(3)
C26 C14 H4 119.1
C31 C14 H4 119.1
N3 C15 C37 125.1(3)
N3 C15 C34 108.1(3)
C37 C15 C34 126.7(3)
C37 C16 N2 125.2(3)
C37 C16 C19 125.8(3)
N2 C16 C19 109.0(3)
C33 C17 C42 120.3(3)
C33 C17 C12 119.8(3)
C42 C17 C12 120.0(3)
N2 C18 C8 111.9(3)
N2 C18 C22 127.0(3)
C8 C18 C22 121.0(3)
C8 C19 C16 107.2(3)
C8 C19 H5 126.4
C16 C19 H5 126.4
C34 C20 C13 107.4(3)
C34 C20 H6 126.3
C13 C20 H6 126.3
C39 C21 C28 121.7(3)
C39 C21 H7 119.1
C28 C21 H7 119.1
O1 C22 C9 118.2(3)
O1 C22 C18 118.5(3)
C9 C22 C18 123.2(3)
C30 C23 C32 118.4(3)
C30 C23 C43 118.5(3)
C32 C23 C43 123.1(3)
C38 C24 C29 106.7(3)
C38 C24 H8 126.7
C29 C24 H8 126.7
C11 C25 C6 124.8(3)
C11 C25 C48 116.7(3)
C6 C25 C48 118.4(3)
C33 C26 C14 118.5(3)
C33 C26 C44 118.4(3)
C14 C26 C44 123.2(3)
C46 C27 C41 121.6(3)
C46 C27 H9 119.2
C41 C27 H9 119.2
C40 C28 C21 118.0(3)
C40 C28 C35 118.8(3)
C21 C28 C35 123.1(3)
N1 C29 C12 126.9(3)
N1 C29 C24 110.4(3)
C12 C29 C24 122.6(3)
C23 C30 C46 121.4(3)
C23 C30 H10 119.3
C46 C30 H10 119.3
C42 C31 C14 118.2(3)
C42 C31 C45 119.2(3)
C14 C31 C45 122.6(3)
C23 C32 C41 121.9(3)
C23 C32 H11 119.1
C41 C32 H11 119.1
C17 C33 C26 120.7(3)
C17 C33 H12 119.6
C26 C33 H12 119.6
C20 C34 C15 107.7(3)
C20 C34 H13 126.2
C15 C34 H13 126.2
C54 C35 C47 108.5(3)
C54 C35 C53 108.5(3)
C47 C35 C53 108.5(3)
C54 C35 C28 112.5(3)
C47 C35 C28 109.6(3)
C53 C35 C28 109.2(3)
C39 C36 C48 121.0(3)
C39 C36 H14 119.5
C48 C36 H14 119.5
C16 C37 C15 125.1(3)
C16 C37 C46 119.8(3)
C15 C37 C46 115.0(3)
C24 C38 C11 107.0(3)
C24 C38 H15 126.5
C11 C38 H15 126.5
C36 C39 C21 118.5(3)
C36 C39 C49 118.9(3)
C21 C39 C49 122.7(3)
C28 C40 C48 121.6(3)
C28 C40 H16 119.2
C48 C40 H16 119.2
C27 C41 C32 118.0(3)
C27 C41 C57 119.4(3)
C32 C41 C57 122.6(3)
C31 C42 C17 120.6(3)
C31 C42 H17 119.7
C17 C42 H17 119.7
C61 C43 C58 108.7(3)
C61 C43 C50 108.7(3)
C58 C43 C50 108.8(3)
C61 C43 C23 112.4(3)
C58 C43 C23 108.6(3)
C50 C43 C23 109.5(3)
C52 C44 C26 112.9(3)
C52 C44 C60 108.6(3)
C26 C44 C60 109.4(3)
C52 C44 C51 108.6(3)
C26 C44 C51 108.7(3)
C60 C44 C51 108.6(3)
C56 C45 C64 108.5(3)
C56 C45 C31 112.2(3)
C64 C45 C31 108.6(3)
C56 C45 C55 107.8(3)
C64 C45 C55 109.7(3)
C31 C45 C55 110.0(3)
C27 C46 C30 118.8(3)
C27 C46 C37 120.5(3)
C30 C46 C37 120.3(3)
C35 C47 H18 109.5
C35 C47 H19 109.5
H18 C47 H19 109.5
C35 C47 H20 109.5
H18 C47 H20 109.5
H19 C47 H20 109.5
C36 C48 C40 119.1(3)
C36 C48 C25 120.2(3)
C40 C48 C25 120.4(3)
C67 C49 C62 108.8(4)
C67 C49 C59 108.2(3)
C62 C49 C59 108.8(3)
C67 C49 C39 112.6(3)
C62 C49 C39 109.4(3)
C59 C49 C39 109.0(3)
C43 C50 H21 109.5
C43 C50 H22 109.5
H21 C50 H22 109.5
C43 C50 H23 109.5
H21 C50 H23 109.5
H22 C50 H23 109.5
C44 C51 H24 109.5
C44 C51 H25 109.5
H24 C51 H25 109.5
C44 C51 H26 109.5
H24 C51 H26 109.5
H25 C51 H26 109.5
C44 C52 H27 109.5
C44 C52 H28 109.5
H27 C52 H28 109.5
C44 C52 H29 109.5
H27 C52 H29 109.5
H28 C52 H29 109.5
C35 C53 H30 109.5
C35 C53 H31 109.5
H30 C53 H31 109.5
C35 C53 H32 109.5
H30 C53 H32 109.5
H31 C53 H32 109.5
C35 C54 H33 109.5
C35 C54 H34 109.5
H33 C54 H34 109.5
C35 C54 H35 109.5
H33 C54 H35 109.5
H34 C54 H35 109.5
C45 C55 H67 109.5
C45 C55 H68 109.5
H67 C55 H68 109.5
C45 C55 H69 109.5
H67 C55 H69 109.5
H68 C55 H69 109.5
C45 C56 H70 109.5
C45 C56 H71 109.5
H70 C56 H71 109.5
C45 C56 H72 109.5
H70 C56 H72 109.5
H71 C56 H72 109.5
C63 C57 C65 109.1(3)
C63 C57 C41 113.2(3)
C65 C57 C41 108.5(3)
C63 C57 C66 107.2(3)
C65 C57 C66 109.7(3)
C41 C57 C66 109.2(3)
C43 C58 H36 109.5
C43 C58 H37 109.5
H36 C58 H37 109.5
C43 C58 H38 109.5
H36 C58 H38 109.5
H37 C58 H38 109.5
C49 C59 H39 109.5
C49 C59 H40 109.5
H39 C59 H40 109.5
C49 C59 H41 109.5
H39 C59 H41 109.5
H40 C59 H41 109.5
C44 C60 H42 109.5
C44 C60 H43 109.5
H42 C60 H43 109.5
C44 C60 H44 109.5
H42 C60 H44 109.5
H43 C60 H44 109.5
C43 C61 H45 109.5
C43 C61 H46 109.5
H45 C61 H46 109.5
C43 C61 H47 109.5
H45 C61 H47 109.5
H46 C61 H47 109.5
C49 C62 H48 109.5
C49 C62 H49 109.5
H48 C62 H49 109.5
C49 C62 H50 109.5
H48 C62 H50 109.5
H49 C62 H50 109.5
C57 C63 H51 109.5
C57 C63 H52 109.5
H51 C63 H52 109.5
C57 C63 H53 109.5
H51 C63 H53 109.5
H52 C63 H53 109.5
C45 C64 H73 109.5
C45 C64 H74 109.5
H73 C64 H74 109.5
C45 C64 H75 109.5
H73 C64 H75 109.5
H74 C64 H75 109.5
C57 C65 H54 109.5
C57 C65 H55 109.5
H54 C65 H55 109.5
C57 C65 H56 109.5
H54 C65 H56 109.5
H55 C65 H56 109.5
C57 C66 H57 109.5
C57 C66 H58 109.5
H57 C66 H58 109.5
C57 C66 H59 109.5
H57 C66 H59 109.5
H58 C66 H59 109.5
C49 C67 H60 109.5
C49 C67 H61 109.5
H60 C67 H61 109.5
C49 C67 H62 109.5
H60 C67 H62 109.5
H61 C67 H62 109.5
Cl2 C1 Cl1 111.3(5)
Cl2 C1 H76 109.4
Cl1 C1 H76 109.4
Cl2 C1 H77 109.4
Cl1 C1 H77 109.4
H76 C1 H77 108.0

loop_
_geom_bond_atom_site_label_1
_geom_bond_atom_site_label_2
_geom_bond_distance
N1 C29 1.363(4)
N1 C11 1.372(4)
N2 C18 1.333(4)
N2 C16 1.390(4)
N3 C15 1.363(4)
N3 C13 1.373(4)
N3 H65 0.8800
O1 C22 1.233(4)
N4 C9 1.359(4)
N4 C6 1.373(4)
N4 H66 0.8800
C6 C25 1.415(5)
C6 C10 1.418(4)
C7 C10 1.372(5)
C7 C9 1.416(4)
C7 H1 0.9500
C8 C19 1.344(5)
C8 C18 1.441(5)
C8 H2 0.9500
C9 C22 1.458(5)
C10 H3 0.9500
C11 C25 1.407(4)
C11 C38 1.448(5)
C12 C13 1.399(4)
C12 C29 1.399(4)
C12 C17 1.491(4)
C13 C20 1.426(4)
C14 C26 1.397(4)
C14 C31 1.402(4)
C14 H4 0.9500
C15 C37 1.418(4)
C15 C34 1.422(4)
C16 C37 1.390(4)
C16 C19 1.448(4)
C17 C33 1.380(4)
C17 C42 1.393(4)
C18 C22 1.472(4)
C19 H5 0.9500
C20 C34 1.367(5)
C20 H6 0.9500
C21 C39 1.398(5)
C21 C28 1.404(4)
C21 H7 0.9500
C23 C30 1.385(4)
C23 C32 1.399(4)
C23 C43 1.539(4)
C24 C38 1.344(5)
C24 C29 1.451(4)
C24 H8 0.9500
C25 C48 1.493(4)
C26 C33 1.389(4)
C26 C44 1.528(4)
C27 C46 1.391(4)
C27 C41 1.394(5)
C27 H9 0.9500
C28 C40 1.385(4)
C28 C35 1.538(4)
C30 C46 1.399(4)
C30 H10 0.9500
C31 C42 1.388(4)
C31 C45 1.534(4)
C32 C41 1.399(4)
C32 H11 0.9500
C33 H12 0.9500
C34 H13 0.9500
C35 C54 1.532(5)
C35 C47 1.534(5)
C35 C53 1.538(5)
C36 C39 1.392(5)
C36 C48 1.393(4)
C36 H14 0.9500
C37 C46 1.493(4)
C38 H15 0.9500
C39 C49 1.540(4)
C40 C48 1.395(4)
C40 H16 0.9500
C41 C57 1.536(4)
C42 H17 0.9500
C43 C61 1.528(5)
C43 C58 1.535(5)
C43 C50 1.534(5)
C44 C52 1.523(5)
C44 C60 1.533(5)
C44 C51 1.545(5)
C45 C56 1.527(5)
C45 C64 1.537(5)
C45 C55 1.537(5)
C47 H18 0.9800
C47 H19 0.9800
C47 H20 0.9800
C49 C67 1.523(5)
C49 C62 1.531(6)
C49 C59 1.533(5)
C50 H21 0.9800
C50 H22 0.9800
C50 H23 0.9800
C51 H24 0.9800
C51 H25 0.9800
C51 H26 0.9800
C52 H27 0.9800
C52 H28 0.9800
C52 H29 0.9800
C53 H30 0.9800
C53 H31 0.9800
C53 H32 0.9800
C54 H33 0.9800
C54 H34 0.9800
C54 H35 0.9800
C55 H67 0.9800
C55 H68 0.9800
C55 H69 0.9800
C56 H70 0.9800
C56 H71 0.9800
C56 H72 0.9800
C57 C63 1.527(5)
C57 C65 1.530(6)
C57 C66 1.538(5)
C58 H36 0.9800
C58 H37 0.9800
C58 H38 0.9800
C59 H39 0.9800
C59 H40 0.9800
C59 H41 0.9800
C60 H42 0.9800
C60 H43 0.9800
C60 H44 0.9800
C61 H45 0.9800
C61 H46 0.9800
C61 H47 0.9800
C62 H48 0.9800
C62 H49 0.9800
C62 H50 0.9800
C63 H51 0.9800
C63 H52 0.9800
C63 H53 0.9800
C64 H73 0.9800
C64 H74 0.9800
C64 H75 0.9800
C65 H54 0.9800
C65 H55 0.9800
C65 H56 0.9800
C66 H57 0.9800
C66 H58 0.9800
C66 H59 0.9800
C67 H60 0.9800
C67 H61 0.9800
C67 H62 0.9800
C1 Cl2 1.718(8)
C1 Cl1 1.812(8)
C1 H76 0.9900
C1 H77 0.9900

loop_
_geom_hbond_atom_site_label_D
_geom_hbond_atom_site_label_H
_geom_hbond_atom_site_label_A
_geom_hbond_distance_DH
_geom_hbond_distance_HA
_geom_hbond_distance_DA
_geom_hbond_angle_DHA
N3 H65 N2 0.88 2.30 2.862(4) 121.9
N3 H65 N1 0.88 2.47 2.992(4) 118.5
N4 H66 N1 0.88 2.30 2.860(4) 121.4
N4 H66 N2 0.88 2.47 3.005(4) 119.7

loop_
_geom_torsion_atom_site_label_1
_geom_torsion_atom_site_label_2
_geom_torsion_atom_site_label_3
_geom_torsion_atom_site_label_4
_geom_torsion
C9 N4 C6 C25 -178.3(3)
C9 N4 C6 C10 0.6(3)
C6 N4 C9 C7 -0.8(3)
C6 N4 C9 C22 -177.4(3)
C10 C7 C9 N4 0.7(3)
C10 C7 C9 C22 177.4(3)
C9 C7 C10 C6 -0.3(3)
N4 C6 C10 C7 -0.2(3)
C25 C6 C10 C7 178.7(3)
C29 N1 C11 C25 -176.1(3)
C29 N1 C11 C38 0.1(3)
C15 N3 C13 C12 -175.3(3)
C15 N3 C13 C20 1.2(3)
C29 C12 C13 N3 0.7(5)
C17 C12 C13 N3 177.9(3)
C29 C12 C13 C20 -175.3(3)
C17 C12 C13 C20 1.9(4)
C13 N3 C15 C37 176.1(3)
C13 N3 C15 C34 -0.5(3)
C18 N2 C16 C37 177.1(3)
C18 N2 C16 C19 -0.8(3)
C13 C12 C17 C33 96.6(3)
C29 C12 C17 C33 -86.0(4)
C13 C12 C17 C42 -84.7(4)
C29 C12 C17 C42 92.7(4)
C16 N2 C18 C8 0.3(3)
C16 N2 C18 C22 176.1(3)
C19 C8 C18 N2 0.3(3)
C19 C8 C18 C22 -175.8(3)
C18 C8 C19 C16 -0.8(3)
C37 C16 C19 C8 -176.8(3)
N2 C16 C19 C8 1.0(3)
N3 C13 C20 C34 -1.5(4)
C12 C13 C20 C34 175.2(3)
N4 C9 C22 O1 179.6(3)
C7 C9 C22 O1 3.5(4)
N4 C9 C22 C18 2.4(5)
C7 C9 C22 C18 -173.6(3)
N2 C18 C22 O1 -179.7(3)
C8 C18 C22 O1 -4.2(4)
N2 C18 C22 C9 -2.6(5)
C8 C18 C22 C9 172.9(3)
N1 C11 C25 C6 -1.5(5)
C38 C11 C25 C6 -177.1(3)
N1 C11 C25 C48 174.9(3)
C38 C11 C25 C48 -0.7(4)
N4 C6 C25 C11 2.8(5)
C10 C6 C25 C11 -175.9(3)
N4 C6 C25 C48 -173.5(3)
C10 C6 C25 C48 7.8(5)
C31 C14 C26 C33 0.6(4)
C31 C14 C26 C44 179.2(3)
C39 C21 C28 C40 -0.4(5)
C39 C21 C28 C35 -178.1(3)
C11 N1 C29 C12 175.6(3)
C11 N1 C29 C24 -0.9(3)
C13 C12 C29 N1 -2.4(5)
C17 C12 C29 N1 -179.5(3)
C13 C12 C29 C24 173.7(3)
C17 C12 C29 C24 -3.4(4)
C38 C24 C29 N1 1.5(4)
C38 C24 C29 C12 -175.2(3)
C32 C23 C30 C46 1.9(5)
C43 C23 C30 C46 -175.3(3)
C26 C14 C31 C42 -0.1(5)
C26 C14 C31 C45 -178.6(3)
C30 C23 C32 C41 0.1(5)
C43 C23 C32 C41 177.2(3)
C42 C17 C33 C26 0.4(5)
C12 C17 C33 C26 179.1(3)
C14 C26 C33 C17 -0.8(4)
C44 C26 C33 C17 -179.5(3)
C13 C20 C34 C15 1.2(4)
N3 C15 C34 C20 -0.5(4)
C37 C15 C34 C20 -177.0(3)
C40 C28 C35 C54 178.6(3)
C21 C28 C35 C54 -3.7(4)
C40 C28 C35 C47 57.8(4)
C21 C28 C35 C47 -124.5(3)
C40 C28 C35 C53 -60.9(4)
C21 C28 C35 C53 116.7(3)
N2 C16 C37 C15 -1.4(5)
C19 C16 C37 C15 176.2(3)
N2 C16 C37 C46 175.5(3)
C19 C16 C37 C46 -7.0(5)
N3 C15 C37 C16 2.8(5)
C34 C15 C37 C16 178.8(3)
N3 C15 C37 C46 -174.2(3)
C34 C15 C37 C46 1.8(5)
C29 C24 C38 C11 -1.4(4)
N1 C11 C38 C24 0.9(4)
C25 C11 C38 C24 177.0(3)
C48 C36 C39 C21 -0.7(5)
C48 C36 C39 C49 -179.5(3)
C28 C21 C39 C36 1.6(5)
C28 C21 C39 C49 -179.7(3)
C21 C28 C40 C48 -1.8(4)
C35 C28 C40 C48 176.0(3)
C46 C27 C41 C32 -0.3(5)
C46 C27 C41 C57 178.7(3)
C23 C32 C41 C27 -0.8(5)
C23 C32 C41 C57 -179.9(3)
C14 C31 C42 C17 -0.4(5)
C45 C31 C42 C17 178.2(3)
C33 C17 C42 C31 0.2(5)
C12 C17 C42 C31 -178.5(3)
C30 C23 C43 C61 178.0(3)
C32 C23 C43 C61 0.9(4)
C30 C23 C43 C58 57.6(4)
C32 C23 C43 C58 -119.5(3)
C30 C23 C43 C50 -61.1(4)
C32 C23 C43 C50 121.8(3)
C33 C26 C44 C52 -176.6(3)
C14 C26 C44 C52 4.8(4)
C33 C26 C44 C60 -55.6(4)
C14 C26 C44 C60 125.9(3)
C33 C26 C44 C51 62.9(4)
C14 C26 C44 C51 -115.7(3)
C42 C31 C45 C56 174.5(3)
C14 C31 C45 C56 -7.1(5)
C42 C31 C45 C64 -65.6(4)
C14 C31 C45 C64 112.9(4)
C42 C31 C45 C55 54.5(4)
C14 C31 C45 C55 -127.0(3)
C41 C27 C46 C30 2.2(5)
C41 C27 C46 C37 -169.8(3)
C23 C30 C46 C27 -3.0(5)
C23 C30 C46 C37 169.0(3)
C16 C37 C46 C27 -63.8(4)
C15 C37 C46 C27 113.3(3)
C16 C37 C46 C30 124.3(3)
C15 C37 C46 C30 -58.6(4)
C39 C36 C48 C40 -1.4(5)
C39 C36 C48 C25 172.7(3)
C28 C40 C48 C36 2.7(5)
C28 C40 C48 C25 -171.4(3)
C11 C25 C48 C36 -117.0(3)
C6 C25 C48 C36 59.7(4)
C11 C25 C48 C40 57.1(4)
C6 C25 C48 C40 -126.3(3)
C36 C39 C49 C67 -178.9(4)
C21 C39 C49 C67 2.4(5)
C36 C39 C49 C62 60.0(4)
C21 C39 C49 C62 -118.7(4)
C36 C39 C49 C59 -58.8(4)
C21 C39 C49 C59 122.5(4)
C27 C41 C57 C63 -171.3(3)
C32 C41 C57 C63 7.7(5)
C27 C41 C57 C65 67.5(4)
C32 C41 C57 C65 -113.5(4)
C27 C41 C57 C66 -52.0(4)
C32 C41 C57 C66 127.0(3)
